data_4032605
loop_
_publ_author_name
'B. Manjappa, Kiran'
'Lin, Jhih-Min'
'Yang, Ding-Yah'

_publ_section_title
;
 Construction of Pentacyclic Lamellarin Skeleton via Grob Reaction:
 Application to Total Synthesis of Lamellarins H and D
;
_journal_name_full 'The Journal of Organic Chemistry'
_journal_paper_doi 10.1021/acs.joc.7b01061
_journal_year 2017
_chemical_formula_moiety 'C28 H21 N O8, 2(C2 H6 O S)'
_chemical_formula_sum 'C32 H33 N O10 S2'
_chemical_formula_weight 655.71
_space_group_crystal_system triclinic
_space_group_IT_number 2
_space_group_name_Hall '-P 1'
_space_group_name_H-M_alt 'P -1'
_symmetry_space_group_name_Hall '-P 1'
_symmetry_space_group_name_H-M 'P -1'
_atom_sites_solution_hydrogens mixed
_audit_creation_method SHELXL-2014/7
_cell_angle_alpha 65.188(2)
_cell_angle_beta 77.413(2)
_cell_angle_gamma 86.050(3)
_cell_formula_units_Z 2
_cell_length_a 9.0377(7)
_cell_length_b 13.8122(10)
_cell_length_c 14.1416(9)
_cell_measurement_reflns_used 8133
_cell_measurement_temperature 150(2)
_cell_measurement_theta_max 26.271
_cell_measurement_theta_min 2.965
_cell_volume 1563.3(2)
_computing_cell_refinement 'SAINT V7.34A (Bruker AXS, 2006)'
_computing_data_collection 'APEX2 (Bruker AXS, 2010)'
_computing_data_reduction 'SAINT V7.34A (Bruker AXS, 2006)'
_computing_structure_refinement 'SHELXL-2014/7 (Sheldrick, 2014)'
_computing_structure_solution 'SHELXL-2014/7 (Sheldrick, 2014)'
_diffrn_ambient_temperature 150(2)
_diffrn_measured_fraction_theta_full 0.998
_diffrn_measured_fraction_theta_max 0.992
_diffrn_measurement_device_type 'Bruker APEX-II CCD'
_diffrn_measurement_method '\f and \w scans'
_diffrn_radiation_probe x-ray
_diffrn_radiation_type MoK\a
_diffrn_radiation_wavelength 0.71073
_diffrn_reflns_av_R_equivalents 0.0437
_diffrn_reflns_av_unetI/netI 0.0421
_diffrn_reflns_Laue_measured_fraction_full 0.998
_diffrn_reflns_Laue_measured_fraction_max 0.992
_diffrn_reflns_limit_h_max 11
_diffrn_reflns_limit_h_min -11
_diffrn_reflns_limit_k_max 17
_diffrn_reflns_limit_k_min -17
_diffrn_reflns_limit_l_max 17
_diffrn_reflns_limit_l_min -17
_diffrn_reflns_number 23829
_diffrn_reflns_point_group_measured_fraction_full 0.998
_diffrn_reflns_point_group_measured_fraction_max 0.992
_diffrn_reflns_theta_full 25.242
_diffrn_reflns_theta_max 26.423
_diffrn_reflns_theta_min 2.965
_exptl_absorpt_coefficient_mu 0.230
_exptl_absorpt_correction_T_max 0.9281
_exptl_absorpt_correction_T_min 0.8605
_exptl_absorpt_correction_type multi-scan
_exptl_absorpt_process_details 'SADABS V2012/1 (Bruker AXS Inc.)'
_exptl_crystal_colour brown
_exptl_crystal_density_diffrn 1.393
_exptl_crystal_description parallelepiped
_exptl_crystal_F_000 688
_exptl_crystal_size_max 0.390
_exptl_crystal_size_mid 0.220
_exptl_crystal_size_min 0.060
_refine_diff_density_max 0.650
_refine_diff_density_min -0.544
_refine_diff_density_rms 0.065
_refine_ls_extinction_method none
_refine_ls_goodness_of_fit_ref 1.071
_refine_ls_hydrogen_treatment mixed
_refine_ls_matrix_type full
_refine_ls_number_parameters 428
_refine_ls_number_reflns 6373
_refine_ls_number_restraints 0
_refine_ls_restrained_S_all 1.071
_refine_ls_R_factor_all 0.0936
_refine_ls_R_factor_gt 0.0642
_refine_ls_shift/su_max 0.001
_refine_ls_shift/su_mean 0.000
_refine_ls_structure_factor_coef Fsqd
_refine_ls_weighting_details 'w=1/[\s^2^(Fo^2^)+(0.0783P)^2^+1.9494P] where P=(Fo^2^+2Fc^2^)/3'
_refine_ls_weighting_scheme calc
_refine_ls_wR_factor_gt 0.1659
_refine_ls_wR_factor_ref 0.1822
_reflns_Friedel_coverage 0.000
_reflns_number_gt 4649
_reflns_number_total 6373
_reflns_threshold_expression 'I > 2\s(I)'
_cod_data_source_file jo7b01061_si_003.cif
_cod_data_source_block bmk4540
_cod_database_code 4032605
_shelx_shelxl_version_number 2014/7
_shelx_space_group_comment
;
The symmetry employed for this shelxl refinement is uniquely defined
by the following loop, which should always be used as a source of
symmetry information in preference to the above space-group names.
They are only intended as comments.
;
_shelx_estimated_absorpt_t_min 0.916
_shelx_estimated_absorpt_t_max 0.986

loop_
_space_group_symop_operation_xyz
'x, y, z'
'-x, -y, -z'

loop_
_atom_site_label
_atom_site_type_symbol
_atom_site_fract_x
_atom_site_fract_y
_atom_site_fract_z
_atom_site_U_iso_or_equiv
_atom_site_adp_type
_atom_site_occupancy
_atom_site_site_symmetry_order
_atom_site_calc_flag
_atom_site_refinement_flags_posn
_atom_site_refinement_flags_adp
_atom_site_refinement_flags_occupancy
_atom_site_disorder_assembly
_atom_site_disorder_group
O1 O -0.3100(3) -0.02349(17) 0.53225(18) 0.0400(6) Uani 1 1 d . . . . .
O2 O -0.3560(3) -0.0738(2) 0.4128(2) 0.0520(7) Uani 1 1 d . . . . .
O3 O -0.2194(4) 0.0503(3) 0.8153(2) 0.0548(8) Uani 1 1 d . . . . .
H3A H -0.274(7) 0.013(5) 0.840(5) 0.08(2) Uiso 1 1 d . . . . .
O4 O -0.0093(3) 0.1955(2) 0.68525(18) 0.0473(6) Uani 1 1 d . . . . .
O5 O 0.3728(3) 0.52574(18) 0.2690(2) 0.0404(6) Uani 1 1 d . . . . .
H5A H 0.446(4) 0.501(3) 0.291(3) 0.036(10) Uiso 1 1 d . . . . .
O6 O 0.4841(2) 0.33342(16) 0.29759(18) 0.0352(5) Uani 1 1 d . . . . .
O7 O 0.2538(3) 0.46427(18) -0.12227(17) 0.0415(6) Uani 1 1 d . . . . .
O8 O 0.1817(3) 0.3685(2) -0.23601(18) 0.0464(7) Uani 1 1 d . . . . .
H8A H 0.249(5) 0.411(3) -0.257(3) 0.049(12) Uiso 1 1 d . . . . .
N N -0.1336(3) 0.09854(19) 0.2471(2) 0.0290(6) Uani 1 1 d . . . . .
C1 C -0.2325(4) 0.0370(2) 0.5643(2) 0.0315(7) Uani 1 1 d . . . . .
C2 C -0.2689(4) 0.0157(2) 0.6711(2) 0.0365(8) Uani 1 1 d . . . . .
H2A H -0.3467 -0.0355 0.7174 0.044 Uiso 1 1 calc R U . . .
C3 C -0.1933(4) 0.0683(3) 0.7107(2) 0.0369(8) Uani 1 1 d . . . . .
C4 C -0.0797(4) 0.1461(3) 0.6408(2) 0.0348(7) Uani 1 1 d . . . . .
C5 C -0.0470(4) 0.1683(2) 0.5337(2) 0.0298(7) Uani 1 1 d . . . . .
H5B H 0.0288 0.2208 0.4867 0.036 Uiso 1 1 calc R U . . .
C6 C -0.1237(3) 0.1143(2) 0.4927(2) 0.0265(6) Uani 1 1 d . . . . .
C7 C -0.0971(3) 0.1324(2) 0.3823(2) 0.0249(6) Uani 1 1 d . . . . .
C8 C -0.0097(3) 0.2078(2) 0.2883(2) 0.0248(6) Uani 1 1 d . . . . .
C9 C -0.0342(3) 0.1860(2) 0.2048(2) 0.0257(6) Uani 1 1 d . . . . .
C10 C 0.0217(3) 0.2354(2) 0.0908(2) 0.0273(6) Uani 1 1 d . . . . .
C11 C 0.1102(4) 0.3298(2) 0.0415(2) 0.0306(7) Uani 1 1 d . . . . .
H11A H 0.1337 0.3630 0.0833 0.037 Uiso 1 1 calc R U . . .
C12 C 0.1629(4) 0.3744(2) -0.0666(2) 0.0312(7) Uani 1 1 d . . . . .
C13 C 0.1288(4) 0.3266(3) -0.1292(2) 0.0343(7) Uani 1 1 d . . . . .
C14 C 0.0398(4) 0.2352(3) -0.0820(3) 0.0425(8) Uani 1 1 d . . . . .
H14A H 0.0151 0.2036 -0.1250 0.051 Uiso 1 1 calc R U . . .
C15 C -0.0154(4) 0.1874(3) 0.0287(3) 0.0370(7) Uani 1 1 d . . . . .
C16 C -0.1070(5) 0.0915(4) 0.0801(3) 0.0613(12) Uani 1 1 d . . . . .
H16A H -0.1160 0.0518 0.0406 0.074 Uiso 1 1 calc R U . . .
C17 C -0.1813(4) 0.0557(3) 0.1830(3) 0.0420(8) Uani 1 1 d . . . . .
H17A H -0.2617 0.0041 0.2112 0.050 Uiso 1 1 calc R U . . .
C18 C -0.1736(3) 0.0667(2) 0.3557(2) 0.0270(6) Uani 1 1 d . . . . .
C19 C -0.2829(4) -0.0138(2) 0.4285(3) 0.0337(7) Uani 1 1 d . . . . .
C20 C 0.1199(5) 0.2611(3) 0.6175(3) 0.0510(10) Uani 1 1 d . . . . .
H20A H 0.1620 0.2928 0.6566 0.077 Uiso 1 1 calc R U . . .
H20B H 0.1966 0.2177 0.5940 0.077 Uiso 1 1 calc R U . . .
H20C H 0.0897 0.3180 0.5553 0.077 Uiso 1 1 calc R U . . .
C21 C 0.0909(3) 0.2930(2) 0.2804(2) 0.0238(6) Uani 1 1 d . . . . .
C22 C 0.0397(3) 0.3953(2) 0.2633(2) 0.0277(6) Uani 1 1 d . . . . .
H22A H -0.0614 0.4126 0.2543 0.033 Uiso 1 1 calc R U . . .
C23 C 0.1347(4) 0.4725(2) 0.2594(2) 0.0305(7) Uani 1 1 d . . . . .
H23A H 0.0981 0.5420 0.2474 0.037 Uiso 1 1 calc R U . . .
C24 C 0.2823(3) 0.4490(2) 0.2728(2) 0.0278(6) Uani 1 1 d . . . . .
C25 C 0.3351(3) 0.3471(2) 0.2879(2) 0.0247(6) Uani 1 1 d . . . . .
C26 C 0.2409(3) 0.2702(2) 0.2922(2) 0.0255(6) Uani 1 1 d . . . . .
H26A H 0.2782 0.2011 0.3032 0.031 Uiso 1 1 calc R U . . .
C27 C 0.5511(4) 0.2351(3) 0.3067(3) 0.0458(9) Uani 1 1 d . . . . .
H27A H 0.6567 0.2366 0.3130 0.069 Uiso 1 1 calc R U . . .
H27B H 0.4950 0.1770 0.3701 0.069 Uiso 1 1 calc R U . . .
H27C H 0.5481 0.2237 0.2433 0.069 Uiso 1 1 calc R U . . .
C28 C 0.2881(6) 0.5180(3) -0.0623(3) 0.0659(14) Uani 1 1 d . . . . .
H28A H 0.3534 0.5807 -0.1099 0.099 Uiso 1 1 calc R U . . .
H28B H 0.1937 0.5406 -0.0288 0.099 Uiso 1 1 calc R U . . .
H28C H 0.3405 0.4695 -0.0072 0.099 Uiso 1 1 calc R U . . .
S1 S 0.67481(10) 0.38222(7) 0.43870(6) 0.0365(2) Uani 1 1 d . . . . .
O9 O 0.6051(3) 0.48482(18) 0.37181(17) 0.0403(6) Uani 1 1 d . . . . .
C29 C 0.5248(5) 0.3066(3) 0.5440(3) 0.0528(10) Uani 1 1 d . . . . .
H29A H 0.5637 0.2391 0.5899 0.079 Uiso 1 1 calc R U . . .
H29B H 0.4827 0.3471 0.5860 0.079 Uiso 1 1 calc R U . . .
H29C H 0.4452 0.2918 0.5143 0.079 Uiso 1 1 calc R U . . .
C30 C 0.7742(5) 0.4212(3) 0.5130(3) 0.0506(9) Uani 1 1 d . . . . .
H30A H 0.8233 0.3590 0.5590 0.076 Uiso 1 1 calc R U . . .
H30B H 0.8514 0.4759 0.4641 0.076 Uiso 1 1 calc R U . . .
H30C H 0.7028 0.4500 0.5570 0.076 Uiso 1 1 calc R U . . .
S2 S 0.4429(3) 0.19137(19) 0.98595(18) 0.0743(9) Uani 0.569(4) 1 d . . P A 1
S2' S 0.5382(3) 0.1372(2) 0.98563(17) 0.0551(10) Uani 0.431(4) 1 d . . P A 2
O10 O 0.4459(6) 0.0937(4) 1.0775(3) 0.1215(17) Uani 1 1 d . . . . .
C31 C 0.4570(10) 0.1735(6) 0.8721(5) 0.139(3) Uani 1 1 d . . . . .
H31A H 0.4543 0.2429 0.8122 0.209 Uiso 1 1 calc R U . A 1
H31B H 0.5527 0.1391 0.8582 0.209 Uiso 1 1 calc R U . A 1
H31C H 0.3720 0.1282 0.8805 0.209 Uiso 1 1 calc R U . A 1
C32 C 0.5979(16) 0.2618(8) 0.9597(10) 0.312(11) Uani 1 1 d . . . . .
H32A H 0.5972 0.3291 0.8970 0.467 Uiso 1 1 calc R U . A 1
H32B H 0.6019 0.2769 1.0209 0.467 Uiso 1 1 calc R U . A 1
H32C H 0.6869 0.2214 0.9456 0.467 Uiso 1 1 calc R U . A 1

loop_
_atom_site_aniso_label
_atom_site_aniso_U_11
_atom_site_aniso_U_22
_atom_site_aniso_U_33
_atom_site_aniso_U_23
_atom_site_aniso_U_13
_atom_site_aniso_U_12
O1 0.0422(14) 0.0285(11) 0.0381(13) -0.0085(10) 0.0056(10) -0.0090(10)
O2 0.0554(17) 0.0414(14) 0.0557(16) -0.0192(13) -0.0013(13) -0.0152(12)
O3 0.072(2) 0.0549(18) 0.0265(13) -0.0146(13) 0.0087(13) -0.0066(17)
O4 0.0577(16) 0.0573(16) 0.0301(12) -0.0235(12) -0.0014(11) -0.0088(13)
O5 0.0386(14) 0.0281(12) 0.0570(16) -0.0169(11) -0.0163(12) -0.0018(11)
O6 0.0282(12) 0.0264(11) 0.0473(13) -0.0109(10) -0.0092(10) -0.0008(9)
O7 0.0622(16) 0.0364(12) 0.0225(11) -0.0095(10) -0.0015(10) -0.0191(11)
O8 0.0653(18) 0.0489(15) 0.0240(12) -0.0145(11) -0.0019(11) -0.0219(14)
N 0.0318(14) 0.0223(12) 0.0306(13) -0.0082(10) -0.0065(11) -0.0020(10)
C1 0.0361(17) 0.0212(14) 0.0308(16) -0.0070(12) -0.0024(13) 0.0017(13)
C2 0.0418(19) 0.0240(15) 0.0305(17) -0.0049(13) 0.0058(14) -0.0014(14)
C3 0.048(2) 0.0290(16) 0.0243(15) -0.0075(13) 0.0026(14) 0.0047(14)
C4 0.0427(19) 0.0334(16) 0.0263(15) -0.0119(13) -0.0050(13) 0.0042(14)
C5 0.0322(17) 0.0254(15) 0.0263(15) -0.0072(12) -0.0018(12) -0.0009(12)
C6 0.0292(16) 0.0197(13) 0.0243(14) -0.0043(11) -0.0037(12) 0.0027(11)
C7 0.0243(15) 0.0205(13) 0.0251(14) -0.0046(11) -0.0062(11) 0.0023(11)
C8 0.0252(15) 0.0229(14) 0.0226(14) -0.0059(11) -0.0053(11) 0.0014(11)
C9 0.0256(15) 0.0225(14) 0.0281(15) -0.0088(12) -0.0077(12) 0.0025(11)
C10 0.0306(16) 0.0260(14) 0.0250(14) -0.0094(12) -0.0079(12) 0.0009(12)
C11 0.0392(18) 0.0294(15) 0.0252(15) -0.0129(13) -0.0059(13) -0.0036(13)
C12 0.0390(18) 0.0258(15) 0.0263(15) -0.0075(12) -0.0071(13) -0.0039(13)
C13 0.0414(18) 0.0370(17) 0.0235(15) -0.0118(13) -0.0051(13) -0.0033(14)
C14 0.052(2) 0.048(2) 0.0330(18) -0.0205(16) -0.0053(15) -0.0166(17)
C15 0.0431(19) 0.0382(18) 0.0306(16) -0.0146(14) -0.0061(14) -0.0086(15)
C16 0.075(3) 0.076(3) 0.042(2) -0.034(2) 0.001(2) -0.040(2)
C17 0.057(2) 0.0310(17) 0.0372(18) -0.0110(15) -0.0101(16) -0.0139(16)
C18 0.0289(16) 0.0202(13) 0.0281(15) -0.0063(12) -0.0058(12) 0.0012(12)
C19 0.0348(18) 0.0228(15) 0.0392(18) -0.0095(13) -0.0050(14) -0.0026(13)
C20 0.059(2) 0.062(2) 0.041(2) -0.0311(19) -0.0051(18) -0.015(2)
C21 0.0284(15) 0.0217(13) 0.0162(13) -0.0039(11) -0.0013(11) -0.0045(11)
C22 0.0258(15) 0.0287(15) 0.0275(15) -0.0117(12) -0.0046(12) 0.0030(12)
C23 0.0343(17) 0.0226(14) 0.0341(16) -0.0119(13) -0.0071(13) 0.0045(12)
C24 0.0340(17) 0.0229(14) 0.0243(14) -0.0083(12) -0.0033(12) -0.0043(12)
C25 0.0227(14) 0.0244(14) 0.0222(14) -0.0055(11) -0.0033(11) -0.0003(11)
C26 0.0297(16) 0.0188(13) 0.0214(14) -0.0028(11) -0.0033(11) -0.0020(11)
C27 0.0317(19) 0.0317(18) 0.069(3) -0.0167(17) -0.0093(17) 0.0041(14)
C28 0.108(4) 0.050(2) 0.036(2) -0.0142(18) 0.000(2) -0.044(2)
S1 0.0418(5) 0.0336(4) 0.0293(4) -0.0116(3) -0.0001(3) -0.0026(3)
O9 0.0513(15) 0.0334(12) 0.0311(12) -0.0061(10) -0.0118(10) -0.0049(11)
C29 0.056(2) 0.040(2) 0.042(2) -0.0053(17) 0.0058(17) -0.0068(18)
C30 0.063(3) 0.048(2) 0.046(2) -0.0196(18) -0.0233(19) 0.0076(19)
S2 0.0834(18) 0.0706(15) 0.0604(13) -0.0186(11) -0.0254(11) 0.0327(13)
S2' 0.0563(17) 0.0511(15) 0.0306(12) 0.0022(10) 0.0027(10) 0.0106(12)
O10 0.149(4) 0.126(4) 0.051(2) -0.006(2) 0.015(2) -0.071(3)
C31 0.181(8) 0.141(7) 0.075(4) -0.030(4) -0.041(5) 0.086(6)
C32 0.346(17) 0.141(8) 0.309(16) 0.150(10) -0.248(15) -0.157(10)

loop_
_atom_type_symbol
_atom_type_description
_atom_type_scat_dispersion_real
_atom_type_scat_dispersion_imag
_atom_type_scat_source
C C 0.0033 0.0016 'International Tables Vol C Tables 4.2.6.8 and 6.1.1.4'
H H 0.0000 0.0000 'International Tables Vol C Tables 4.2.6.8 and 6.1.1.4'
N N 0.0061 0.0033 'International Tables Vol C Tables 4.2.6.8 and 6.1.1.4'
O O 0.0106 0.0060 'International Tables Vol C Tables 4.2.6.8 and 6.1.1.4'
S S 0.1246 0.1234 'International Tables Vol C Tables 4.2.6.8 and 6.1.1.4'

loop_
_geom_angle_atom_site_label_1
_geom_angle_atom_site_label_2
_geom_angle_atom_site_label_3
_geom_angle
C19 O1 C1 123.1(2)
C3 O3 H3A 105(5)
C4 O4 C20 115.8(2)
C24 O5 H5A 111(3)
C25 O6 C27 118.3(2)
C12 O7 C28 116.5(2)
C13 O8 H8A 115(3)
C18 N C9 108.1(2)
C18 N C17 129.3(3)
C9 N C17 122.7(3)
C2 C1 O1 116.2(3)
C2 C1 C6 121.8(3)
O1 C1 C6 121.9(3)
C3 C2 C1 120.3(3)
C3 C2 H2A 119.9
C1 C2 H2A 119.9
O3 C3 C2 124.1(3)
O3 C3 C4 116.3(3)
C2 C3 C4 119.6(3)
O4 C4 C5 123.9(3)
O4 C4 C3 116.6(3)
C5 C4 C3 119.5(3)
C4 C5 C6 121.2(3)
C4 C5 H5B 119.4
C6 C5 H5B 119.4
C1 C6 C5 117.6(3)
C1 C6 C7 117.4(3)
C5 C6 C7 124.9(3)
C18 C7 C8 108.4(3)
C18 C7 C6 118.0(3)
C8 C7 C6 133.6(3)
C9 C8 C7 106.6(3)
C9 C8 C21 127.1(3)
C7 C8 C21 126.3(3)
N C9 C8 108.5(2)
N C9 C10 118.5(3)
C8 C9 C10 133.0(3)
C11 C10 C15 119.7(3)
C11 C10 C9 121.6(3)
C15 C10 C9 118.6(3)
C12 C11 C10 120.4(3)
C12 C11 H11A 119.8
C10 C11 H11A 119.8
C11 C12 O7 125.2(3)
C11 C12 C13 120.5(3)
O7 C12 C13 114.3(3)
O8 C13 C14 119.0(3)
O8 C13 C12 121.4(3)
C14 C13 C12 119.6(3)
C13 C14 C15 121.1(3)
C13 C14 H14A 119.5
C15 C14 H14A 119.5
C14 C15 C10 118.6(3)
C14 C15 C16 122.2(3)
C10 C15 C16 119.1(3)
C17 C16 C15 122.1(3)
C17 C16 H16A 119.0
C15 C16 H16A 119.0
C16 C17 N 117.1(3)
C16 C17 H17A 121.5
N C17 H17A 121.5
N C18 C7 108.4(2)
N C18 C19 126.6(3)
C7 C18 C19 124.9(3)
O2 C19 O1 115.9(3)
O2 C19 C18 129.6(3)
O1 C19 C18 114.6(3)
O4 C20 H20A 109.5
O4 C20 H20B 109.5
H20A C20 H20B 109.5
O4 C20 H20C 109.5
H20A C20 H20C 109.5
H20B C20 H20C 109.5
C22 C21 C26 118.4(3)
C22 C21 C8 122.0(3)
C26 C21 C8 119.6(2)
C23 C22 C21 120.8(3)
C23 C22 H22A 119.6
C21 C22 H22A 119.6
C24 C23 C22 120.6(3)
C24 C23 H23A 119.7
C22 C23 H23A 119.7
O5 C24 C23 119.5(3)
O5 C24 C25 121.7(3)
C23 C24 C25 118.8(3)
O6 C25 C26 125.4(3)
O6 C25 C24 113.9(3)
C26 C25 C24 120.7(3)
C25 C26 C21 120.6(3)
C25 C26 H26A 119.7
C21 C26 H26A 119.7
O6 C27 H27A 109.5
O6 C27 H27B 109.5
H27A C27 H27B 109.5
O6 C27 H27C 109.5
H27A C27 H27C 109.5
H27B C27 H27C 109.5
O7 C28 H28A 109.5
O7 C28 H28B 109.5
H28A C28 H28B 109.5
O7 C28 H28C 109.5
H28A C28 H28C 109.5
H28B C28 H28C 109.5
O9 S1 C30 103.95(16)
O9 S1 C29 106.05(17)
C30 S1 C29 98.6(2)
S1 C29 H29A 109.5
S1 C29 H29B 109.5
H29A C29 H29B 109.5
S1 C29 H29C 109.5
H29A C29 H29C 109.5
H29B C29 H29C 109.5
S1 C30 H30A 109.5
S1 C30 H30B 109.5
H30A C30 H30B 109.5
S1 C30 H30C 109.5
H30A C30 H30C 109.5
H30B C30 H30C 109.5
O10 S2 C32 108.7(4)
O10 S2 C31 113.1(4)
C32 S2 C31 102.4(7)
O10 S2' C32 112.1(7)
O10 S2' C31 116.0(4)
C32 S2' C31 97.2(4)
S2 C31 H31A 109.5
S2 C31 H31B 109.5
H31A C31 H31B 109.5
S2 C31 H31C 109.5
H31A C31 H31C 109.5
H31B C31 H31C 109.5
S2 C32 H32A 109.5
S2 C32 H32B 109.5
H32A C32 H32B 109.5
S2 C32 H32C 109.5
H32A C32 H32C 109.5
H32B C32 H32C 109.5

loop_
_geom_bond_atom_site_label_1
_geom_bond_atom_site_label_2
_geom_bond_distance
O1 C19 1.383(4)
O1 C1 1.389(4)
O2 C19 1.212(4)
O3 C3 1.361(4)
O3 H3A 0.66(5)
O4 C4 1.364(4)
O4 C20 1.425(4)
O5 C24 1.359(4)
O5 H5A 0.79(4)
O6 C25 1.376(3)
O6 C27 1.414(4)
O7 C12 1.369(4)
O7 C28 1.428(4)
O8 C13 1.354(4)
O8 H8A 0.79(4)
N C18 1.377(4)
N C9 1.390(4)
N C17 1.418(4)
C1 C2 1.378(4)
C1 C6 1.391(4)
C2 C3 1.373(5)
C2 H2A 0.9500
C3 C4 1.416(5)
C4 C5 1.380(4)
C5 C6 1.407(4)
C5 H5B 0.9500
C6 C7 1.442(4)
C7 C18 1.388(4)
C7 C8 1.403(4)
C8 C9 1.399(4)
C8 C21 1.489(4)
C9 C10 1.445(4)
C10 C11 1.400(4)
C10 C15 1.403(4)
C11 C12 1.370(4)
C11 H11A 0.9500
C12 C13 1.398(4)
C13 C14 1.373(5)
C14 C15 1.405(5)
C14 H14A 0.9500
C15 C16 1.432(5)
C16 C17 1.353(5)
C16 H16A 0.9500
C17 H17A 0.9500
C18 C19 1.421(4)
C20 H20A 0.9800
C20 H20B 0.9800
C20 H20C 0.9800
C21 C22 1.394(4)
C21 C26 1.400(4)
C22 C23 1.390(4)
C22 H22A 0.9500
C23 C24 1.385(4)
C23 H23A 0.9500
C24 C25 1.399(4)
C25 C26 1.381(4)
C26 H26A 0.9500
C27 H27A 0.9800
C27 H27B 0.9800
C27 H27C 0.9800
C28 H28A 0.9800
C28 H28B 0.9800
C28 H28C 0.9800
S1 O9 1.520(2)
S1 C30 1.776(4)
S1 C29 1.777(4)
C29 H29A 0.9800
C29 H29B 0.9800
C29 H29C 0.9800
C30 H30A 0.9800
C30 H30B 0.9800
C30 H30C 0.9800
S2 O10 1.429(5)
S2 C32 1.644(9)
S2 C31 1.706(7)
S2' O10 1.299(4)
S2' C32 1.702(10)
S2' C31 1.776(7)
C31 H31A 0.9800
C31 H31B 0.9800
C31 H31C 0.9800
C32 H32A 0.9800
C32 H32B 0.9800
C32 H32C 0.9800
